data_2106105
loop_
_publ_author_name
'le Roy, J.'
'Moreau, J.M.'
'Paccard, D.'
'Parthe, E.'

_publ_section_title
;
 Structures of the rare-earth-platinum compounds R7 Pt3, R2 Pt, R5 Pt3 and
 R Pt
;
_journal_name_full 'Acta Crystallographica B (24,1968-38,1982)'
_journal_page_first 9
_journal_page_last 13
_journal_volume 34
_journal_year 1978
_chemical_formula_sum 'Gd2 Pt'
_space_group_IT_number 62
_symmetry_space_group_name_Hall '-P 2ac 2n'
_symmetry_space_group_name_H-M 'P n m a'
_cell_angle_alpha 90
_cell_angle_beta 90
_cell_angle_gamma 90
_cell_formula_units_Z 4
_cell_length_a 7.186
_cell_length_b 4.813
_cell_length_c 8.854
_cell_volume 306.226
_citation_journal_id_ASTM ACBCAR
_cod_data_source_file leRoy_ACBCAR_1978_482.cif
_cod_data_source_block Gd2Pt1
_cod_original_cell_volume 306.2264
_cod_original_formula_sum 'Gd2 Pt1'
_cod_database_code 2106105

loop_
_symmetry_equiv_pos_as_xyz
x,y,z
-x+1/2,-y,z+1/2
x+1/2,-y+1/2,-z+1/2
-x,y+1/2,-z
-x,-y,-z
x-1/2,y,-z-1/2
-x-1/2,y-1/2,z-1/2
x,-y-1/2,z

loop_
_atom_site_label
_atom_site_type_symbol
_atom_site_fract_x
_atom_site_fract_y
_atom_site_fract_z
_atom_site_occupancy
_atom_site_U_iso_or_equiv
Gd2 Gd 0.9883 0.25 0.6705 1 0.0
Gd1 Gd 0.8538 0.25 0.081 1 0.0
Pt1 Pt 0.2576 0.25 0.0953 1 0.0
